data_1567160
loop_
_publ_author_name
'Liu, Zheng-Yan'
'Lai, Jia-Wei'
'Yang, Gang'
'Ren, Bao-Ping'
'Lv, Zhou-Yan'
'Si, Li-Ping'
'Zhang, Hao'
'Liu, Hai-Yang'

_publ_section_title
;
 Electrocatalytic hydrogen production by CN-- substituted cobalt triaryl
 corroles
;
_journal_issue 16
_journal_name_full 'Catalysis Science &amp; Technology'
_journal_page_first 5125
_journal_page_last 5135
_journal_paper_doi 10.1039/D2CY00606E
_journal_volume 12
_journal_year 2022
_chemical_formula_moiety 'C57 H36 Co N6 P'
_chemical_formula_sum 'C57 H36 Co N6 P'
_chemical_formula_weight 894.82
_space_group_crystal_system triclinic
_space_group_IT_number 2
_space_group_name_Hall '-P 1'
_space_group_name_H-M_alt 'P -1'
_atom_sites_solution_hydrogens geom
_audit_creation_date 2021-07-07
_audit_creation_method
;
Olex2 1.2
(compiled 2018.05.29 svn.r3508 for OlexSys, GUI svn.r5506)
;
_audit_update_record
;
2021-10-15 deposited with the CCDC.	2022-06-22 downloaded from the CCDC.
;
_cell_angle_alpha 91.265(2)
_cell_angle_beta 108.634(2)
_cell_angle_gamma 94.679(2)
_cell_formula_units_Z 4
_cell_length_a 14.3899(7)
_cell_length_b 16.2551(8)
_cell_length_c 19.6213(9)
_cell_measurement_reflns_used 6004
_cell_measurement_temperature 150
_cell_measurement_theta_max 26.209
_cell_measurement_theta_min 2.193
_cell_volume 4328.9(4)
_computing_cell_refinement 'SAINT V8.40A (?, 2016)'
_computing_data_reduction 'SAINT V8.40A (?, 2016)'
_computing_molecular_graphics 'Olex2 (Dolomanov et al., 2009)'
_computing_publication_material 'Olex2 (Dolomanov et al., 2009)'
_computing_structure_refinement 'ShelXL (Sheldrick, 2015)'
_computing_structure_solution 'SHELXT 2014/5 (Sheldrick, 2014)'
_diffrn_ambient_temperature 150
_diffrn_measured_fraction_theta_full 0.996
_diffrn_measured_fraction_theta_max 0.996
_diffrn_measurement_device_type 'Bruker D8 VENTURE'
_diffrn_measurement_method '\f and \w scans'
_diffrn_radiation_type MoK\a
_diffrn_radiation_wavelength 0.71073
_diffrn_reflns_av_R_equivalents 0.0941
_diffrn_reflns_av_unetI/netI 0.1133
_diffrn_reflns_Laue_measured_fraction_full 0.996
_diffrn_reflns_Laue_measured_fraction_max 0.996
_diffrn_reflns_limit_h_max 17
_diffrn_reflns_limit_h_min -17
_diffrn_reflns_limit_k_max 19
_diffrn_reflns_limit_k_min -19
_diffrn_reflns_limit_l_max 23
_diffrn_reflns_limit_l_min -23
_diffrn_reflns_number 45199
_diffrn_reflns_point_group_measured_fraction_full 0.996
_diffrn_reflns_point_group_measured_fraction_max 0.996
_diffrn_reflns_theta_full 25.027
_diffrn_reflns_theta_max 25.027
_diffrn_reflns_theta_min 1.940
_diffrn_standards_number 0
_exptl_absorpt_coefficient_mu 0.482
_exptl_absorpt_correction_T_max 0.7454
_exptl_absorpt_correction_T_min 0.6213
_exptl_absorpt_correction_type multi-scan
_exptl_absorpt_process_details
'SADABS-2016/2 (Bruker,2016/2) was used for absorption correction. wR2(int) was 0.1123 before and 0.0688 after correction. The Ratio of minimum to maximum transmission is 0.8335. The \l/2 correction factor is Not present.'
_exptl_crystal_colour red
_exptl_crystal_colour_primary red
_exptl_crystal_density_diffrn 1.373
_exptl_crystal_description block
_exptl_crystal_F_000 1848
_exptl_crystal_size_max 0.12
_exptl_crystal_size_mid 0.08
_exptl_crystal_size_min 0.05
_platon_squeeze_details
;
TITL lzy_0m_a.res in P-1
CELL   14.3899   16.2551   19.6213     91.26    108.63     94.68
SPGR P-1
# Solvent Accessible Volume =       132
# Electrons Found in S.A.V. =        14
# Note: Atoms in Void are Labelled as Cxxx and Qxxx for all Others
Q101 0.331 0.301 0.214 !       4.58 eA-3
Q102 0.221 0.419 0.264 !       4.33 eA-3
Q103 0.137 0.512 0.081 !       2.20 eA-3
Q104 0.076 0.452 0.061 !       2.16 eA-3
Q105 0.222 0.338 0.199 !       1.79 eA-3
Q106 0.408 0.444 0.488 !       1.76 eA-3
Q107 0.046 0.583 0.144 !       1.71 eA-3
Q108 0.989 0.510 0.141 !       1.35 eA-3
Q109 0.229 0.524 0.222 !       1.26 eA-3
Q110 0.326 0.327 0.449 !       1.22 eA-3
Q111 0.248 0.363 0.394 !       1.22 eA-3
Q112 0.075 0.523 0.127 !       1.17 eA-3
C113 0.255 0.304 0.156 !       1.10 eA-3
Q114 0.311 0.402 0.434 !       1.09 eA-3
Q115 0.109 0.407 0.184 !       1.06 eA-3
Q116 0.345 0.580 0.167 !       1.04 eA-3
Q117 0.434 0.532 0.171 !       1.03 eA-3
Q118 0.388 0.285 0.426 !       1.03 eA-3
Q119 0.747 0.735 0.311 !       1.01 eA-3
Q120 0.016 0.261 0.031 !       0.99 eA-3
Q121 0.234 0.109 0.111 !       0.99 eA-3
Q122 0.293 0.317 0.389 !       0.96 eA-3
Q123 0.986 0.450 0.118 !       0.93 eA-3
C124 0.269 0.289 0.184 !       0.93 eA-3
Q125 0.953 0.253-0.006 !       0.92 eA-3
Q126 0.706 0.673 0.320 !       0.92 eA-3
Q127 0.138 0.550 0.170 !       0.91 eA-3
Q128 0.043 0.523 0.303 !       0.89 eA-3
Q129 0.815 0.654 0.187 !       0.89 eA-3
Q130 0.312 0.424 0.480 !       0.89 eA-3
Q131 0.683 0.981 0.307 !       0.88 eA-3
Q132 0.610 0.682 0.310 !       0.88 eA-3
Q133 0.033 0.251 0.301 !       0.85 eA-3
Q134 0.372 0.857 0.428 !       0.85 eA-3
Q135 0.423 0.303 0.137 !       0.85 eA-3
Q136 0.825 0.173 0.234 !       0.85 eA-3
Q137 0.970 0.240 0.058 !       0.84 eA-3
Q138 0.110 0.972 0.253 !       0.84 eA-3
Q139 0.488 0.422 0.471 !       0.84 eA-3
Q140 0.172 0.560 0.159 !       0.83 eA-3
Q141 0.268 0.047 0.495 !       0.82 eA-3
Q142 0.045 0.686 0.042 !       0.81 eA-3
Q143 0.518 0.975 0.419 !       0.79 eA-3
Q144 0.026 0.950 0.467 !       0.79 eA-3
Q145 0.893 0.800 0.216 !       0.79 eA-3
Q146 0.957 0.670 0.315 !       0.78 eA-3
Q147 0.122 0.873 0.340 !       0.78 eA-3
Q148 0.862 0.763 0.406 !       0.77 eA-3
Q149 0.567 0.147 0.032 !       0.77 eA-3
Q150 0.453 0.952 0.108 !       0.76 eA-3
Q151 0.719 0.305-0.003 !       0.76 eA-3
Q152 0.029 0.721 0.058 !       0.75 eA-3
Q153 0.363 0.737 0.081 !       0.75 eA-3
Q154 0.481 0.273 0.016 !       0.75 eA-3
Q155 0.498 0.744 0.485 !       0.75 eA-3
Q156 0.930 0.930 0.243 !       0.75 eA-3
Q157 0.935 0.376 0.224 !       0.74 eA-3
Q158 0.247 0.453 0.220 !       0.74 eA-3
Q159 0.652 0.053 0.393 !       0.74 eA-3
Q160 0.513 0.633 0.392 !       0.74 eA-3
Q161 0.793 0.445 0.435 !       0.74 eA-3
Q162 0.359 1.002 0.358 !       0.73 eA-3
Q163 0.083 0.485 0.168 !       0.72 eA-3
Q164 0.931 0.925 0.108 !       0.72 eA-3
Q165 0.278 0.141 0.428 !       0.72 eA-3
Q166 0.061 1.003 0.042 !       0.72 eA-3
Q167 0.594 0.064 0.215 !       0.72 eA-3
Q168 0.263 0.249 0.165 !       0.72 eA-3
Q169 0.253 0.658 0.466 !       0.72 eA-3
Q170 0.970 0.014 0.204 !       0.72 eA-3
Q171 0.731 0.112-0.005 !       0.72 eA-3
Q172 0.062 0.127 0.452 !       0.72 eA-3
Q173 0.793 0.892 0.283 !       0.72 eA-3
Q174 0.579 0.047 0.071 !       0.71 eA-3
Q175 0.497 0.329 0.438 !       0.71 eA-3
Q176 0.568 0.880 0.206 !       0.71 eA-3
Q177 0.345 0.957 0.329 !       0.71 eA-3
Q178 0.485 0.203 0.509 !       0.71 eA-3
Q179 0.529 0.262 0.251 !       0.71 eA-3
Q180 0.339 0.590 0.389 !       0.71 eA-3
Q181 0.314 0.042 0.230 !       0.70 eA-3
Q182 0.589 0.486 0.242 !       0.69 eA-3
Q183 0.544 0.580 0.451 !       0.69 eA-3
Q184 0.999 0.447 0.390 !       0.68 eA-3
Q185 0.969 0.666 0.348 !       0.68 eA-3
Q186 0.856 0.621 0.174 !       0.68 eA-3
Q187 0.191 0.495 0.051 !       0.68 eA-3
Q188 0.201 0.359-0.003 !       0.67 eA-3
Q189 0.858 0.537 0.270 !       0.66 eA-3
Q190 0.105 0.845 0.455 !       0.65 eA-3
Q191 0.073 0.216 0.063 !       0.65 eA-3
Q192 0.938 0.488 0.175 !       0.64 eA-3
Q193 0.595 1.005 0.188 !       0.63 eA-3
Q194 0.389 0.325 0.202 !       0.63 eA-3
Q195 0.891 0.455 0.299 !       0.63 eA-3
Q196 0.112 0.918 0.014 !       0.63 eA-3
Q197 0.761 0.328 0.487 !       0.63 eA-3
Q198 0.671 0.437 0.023 !       0.63 eA-3
Q199 0.425 0.143 0.110 !       0.63 eA-3
;
_refine_diff_density_max 3.210
_refine_diff_density_min -0.846
_refine_diff_density_rms 0.097
_refine_ls_extinction_method none
_refine_ls_goodness_of_fit_ref 1.018
_refine_ls_hydrogen_treatment constr
_refine_ls_matrix_type full
_refine_ls_number_parameters 1237
_refine_ls_number_reflns 15233
_refine_ls_number_restraints 1687
_refine_ls_restrained_S_all 0.980
_refine_ls_R_factor_all 0.1385
_refine_ls_R_factor_gt 0.0812
_refine_ls_shift/su_max 0.015
_refine_ls_shift/su_mean 0.000
_refine_ls_structure_factor_coef Fsqd
_refine_ls_weighting_details 'w=1/[\s^2^(Fo^2^)+(0.0891P)^2^+14.0319P] where P=(Fo^2^+2Fc^2^)/3'
_refine_ls_weighting_scheme calc
_refine_ls_wR_factor_gt 0.1866
_refine_ls_wR_factor_ref 0.2263
_reflns_Friedel_coverage 0.000
_reflns_number_gt 9438
_reflns_number_total 15233
_reflns_threshold_expression 'I > 2\s(I)'
_cod_data_source_file d2cy00606e2.cif
_cod_data_source_block lzy_0m_sq
_cod_depositor_comments 'Adding full bibliography for 1567159--1567160.cif.'
_cod_database_code 1567160
_shelx_shelxl_version_number 2018/3
_shelx_space_group_comment
;
The symmetry employed for this shelxl refinement is uniquely defined
by the following loop, which should always be used as a source of
symmetry information in preference to the above space-group names.
They are only intended as comments.
;
_shelx_estimated_absorpt_t_max 0.976
_shelx_estimated_absorpt_t_min 0.944
_olex2_refinement_description
;
1. Fixed Uiso
 At 1.2 times of:
  All C(H) groups, All C(H,H) groups
2. Rigid bond restraints
 All non-hydrogen atoms
 with sigma for 1-2 distances of 0.01 and sigma for 1-3 distances of 0.01
3. Uiso/Uaniso restraints and constraints
All non-hydrogen atoms have similar U: within 2A with sigma of 0.04 and sigma
for terminal atoms of 0.08
Uanis(C03K) \\sim Ueq, Uanis(C4) \\sim Ueq, Uanis(C3) \\sim Ueq, Uanis(C03C)
\\sim Ueq, Uanis(C03J) \\sim Ueq, Uanis(C035) \\sim Ueq: with sigma of 0.005
and sigma for terminal atoms of 0.01
Uanis(C03L) \\sim Ueq, Uanis(C03I) \\sim Ueq, Uanis(C03H) \\sim Ueq,
Uanis(C03N) \\sim Ueq: with sigma of 0.005 and sigma for terminal atoms of 0.01
Uanis(C0AA) \\sim Ueq, Uanis(C1AA) \\sim Ueq, Uanis(C2) \\sim Ueq, Uanis(C1)
\\sim Ueq, Uanis(C039) \\sim Ueq: with sigma of 0.005 and sigma for terminal
atoms of 0.01
4. Others
 Fixed Sof: C03K(0.5) H03K(0.5) C4(0.5) H4(0.5) C3(0.5) H3(0.5) C03C(0.5)
 H03C(0.5) C03J(0.5) H03J(0.5) H03A(0.5) H039(0.5) C1(0.35) H1(0.35) C2(0.35)
 H2(0.35) C1AA(0.35) H1AA(0.35) C0AA(0.35) H0AA(0.35) C03H(0.65) H03H(0.65)
 C03I(0.65) H03I(0.65) C03L(0.65) H03L(0.65) C03N(0.65) H03N(0.65) C5AA(0.5)
 H5AA(0.5) C035(0.5) C2AA(0.5) H2AA(0.5) C3AA(0.5) H3AA(0.5) C4AA(0.5)
 H4AA(0.5) C6(0.5) H6(0.5) C6AA(0.5)
5.a Aromatic/amide H refined with riding coordinates:
 C00L(H00L), C00N(H00N), C00P(H00P), C00Q(H00Q), C00R(H00R), C00X(H00X),
 C00Z(H00Z), C011(H011), C014(H014), C016(H016), C018(H018), C01A(H01A),
 C01D(H01D), C01E(H01E), C01F(H01F), C01H(H01H), C01I(H01I), C01K(H01K),
 C01M(H01M), C01N(H01N), C01Q(H01Q), C01R(H01R), C01S(H01S), C01T(H01T),
 C01U(H01U), C01W(H01W), C020(H020), C023(H023), C024(H024), C027(H027),
 C028(H028), C029(H029), C02A(H02A), C02B(H02B), C02C(H02C), C02F(H02F),
 C02G(H02G), C02H(H02H), C02J(H02J), C02K(H02K), C02L(H02L), C02M(H02M),
 C02N(H02N), C02P(H02P), C02R(H02R), C02S(H02S), C02V(H02V), C02W(H02W),
 C02X(H02X), C02Y(H02Y), C02Z(H02Z), C030(H030), C031(H031), C032(H032),
 C033(H033), C034(H034), C03K(H03K), C4(H4), C3(H3), C03C(H03C), C03J(H03J),
 C036(H036), C038(H038), C039(H03A), C039(H039), C1(H1), C2(H2), C1AA(H1AA),
 C0AA(H0AA), C03A(H03B), C03D(H03D), C03F(H03F), C03G(H03G), C03H(H03H),
 C03I(H03I), C03L(H03L), C03N(H03N), C5AA(H5AA), C2AA(H2AA), C3AA(H3AA),
 C4AA(H4AA), C6(H6)
5.b Fitted hexagon refined as free rotating group:
 C039(C1,C2,C037,C1AA,C0AA), C5AA(C035,C2AA,C3AA,C4AA,C6)
;
_platon_squeeze_void_probe_radius 1.20
_olex2_submission_special_instructions 'No special instructions were received'

loop_
_space_group_symop_operation_xyz
'x, y, z'
'-x, -y, -z'

loop_
_atom_site_label
_atom_site_type_symbol
_atom_site_fract_x
_atom_site_fract_y
_atom_site_fract_z
_atom_site_U_iso_or_equiv
_atom_site_adp_type
_atom_site_occupancy
_atom_site_site_symmetry_order
_atom_site_calc_flag
_atom_site_refinement_flags_posn
_atom_site_refinement_flags_adp
_atom_site_refinement_flags_occupancy
_atom_site_disorder_assembly
_atom_site_disorder_group
Co1 Co 0.77198(5) 0.22506(5) 0.78888(4) 0.0236(2) Uani 1 1 d . U . . .
Co2 Co 0.74048(6) 0.24514(5) 0.37563(4) 0.0285(2) Uani 1 1 d . U . . .
P2 P 0.66174(11) 0.15534(9) 0.28587(8) 0.0257(3) Uani 1 1 d . U . . .
P1 P 0.79436(11) 0.31867(10) 0.87611(8) 0.0291(4) Uani 1 1 d . U . . .
N1 N 0.6952(3) 0.2842(3) 0.7127(2) 0.0257(10) Uani 1 1 d . U . . .
N2 N 0.6630(3) 0.1662(3) 0.8048(3) 0.0279(11) Uani 1 1 d . U . . .
N3 N 0.8537(3) 0.1479(3) 0.8393(2) 0.0266(10) Uani 1 1 d . U . . .
N8 N 0.6691(4) 0.3360(3) 0.3417(3) 0.0337(11) Uani 1 1 d . U . . .
N9 N 0.8424(3) 0.1833(3) 0.4254(2) 0.0294(11) Uani 1 1 d . U . . .
N10 N 0.8359(3) 0.2827(3) 0.3350(2) 0.0268(10) Uani 1 1 d . U . . .
N4 N 0.8821(3) 0.2525(3) 0.7608(2) 0.0248(10) Uani 1 1 d . U . . .
N11 N 0.6760(4) 0.2202(3) 0.4431(3) 0.0342(11) Uani 1 1 d . U . . .
N5 N 0.7064(4) -0.2257(4) 1.1294(3) 0.0438(14) Uani 1 1 d . U . . .
C00E C 0.7417(4) 0.0813(3) 0.2687(3) 0.0251(12) Uani 1 1 d . U . . .
C00F C 0.8490(4) 0.4077(4) 0.6169(3) 0.0279(12) Uani 1 1 d . U . . .
C00G C 0.9645(4) 0.2131(3) 0.7910(3) 0.0248(12) Uani 1 1 d . U . . .
C00H C 0.6815(4) 0.3607(3) 0.8788(3) 0.0292(12) Uani 1 1 d . U . . .
C00I C 0.5648(4) 0.1798(4) 0.7725(3) 0.0293(13) Uani 1 1 d . U . . .
C00J C 0.7501(4) 0.0688(3) 0.8938(3) 0.0293(13) Uani 1 1 d . U . . .
C00K C 0.7286(4) 0.3404(4) 0.6716(3) 0.0287(12) Uani 1 1 d . U . . .
C00L C 0.7528(4) -0.0780(4) 0.9312(3) 0.0325(13) Uani 1 1 d . U . . .
H00L H 0.767283 -0.093053 0.888909 0.039 Uiso 1 1 calc R . . . .
C00M C 0.7407(4) 0.0047(4) 0.9447(3) 0.0294(13) Uani 1 1 d . U . . .
C00N C 0.8162(4) 0.1101(4) 0.2416(3) 0.0267(12) Uani 1 1 d . U . . .
H00N H 0.822402 0.166476 0.230618 0.032 Uiso 1 1 calc R . . . .
C00O C 0.5946(4) 0.2897(4) 0.6952(3) 0.0275(12) Uani 1 1 d . U . . .
C00P C 1.0380(4) 0.2398(4) 0.7600(3) 0.0283(13) Uani 1 1 d . U . . .
H00P H 1.102394 0.222355 0.771868 0.034 Uiso 1 1 calc R . . . .
C00Q C 0.9979(4) 0.2961(4) 0.7094(3) 0.0287(13) Uani 1 1 d . U . . .
H00Q H 1.029099 0.323581 0.679178 0.034 Uiso 1 1 calc R . . . .
C00R C 0.9231(5) 0.4723(4) 0.6410(3) 0.0358(14) Uani 1 1 d . U . . .
H00R H 0.959951 0.479428 0.690762 0.043 Uiso 1 1 calc R . . . .
C00S C 0.8261(4) 0.3498(3) 0.6689(3) 0.0278(12) Uani 1 1 d . U . . .
C00T C 0.7829(5) 0.1185(4) 0.5138(3) 0.0338(13) Uani 1 1 d . U . . .
C00U C 0.6032(4) 0.1969(4) 0.1981(3) 0.0283(12) Uani 1 1 d . U . . .
C00V C 0.7573(4) 0.4468(3) 0.2019(3) 0.0292(13) Uani 1 1 d . U . . .
C00W C 0.7953(5) 0.0563(4) 0.5700(3) 0.0339(14) Uani 1 1 d . U . . .
C00X C 0.6079(4) 0.3106(4) 0.8927(3) 0.0333(14) Uani 1 1 d . U . . .
H00X H 0.616348 0.253945 0.901038 0.040 Uiso 1 1 calc R . . . .
C00Y C 0.8533(4) 0.1290(4) 0.4804(3) 0.0331(13) Uani 1 1 d . U . . .
C00Z C 0.7338(4) -0.0010(4) 0.2844(3) 0.0340(14) Uani 1 1 d . U . . .
H00Z H 0.683476 -0.021602 0.302945 0.041 Uiso 1 1 calc R . . . .
C010 C 0.6658(4) 0.1065(3) 0.8553(3) 0.0304(13) Uani 1 1 d . U . . .
C011 C 0.6488(5) 0.3839(4) 0.6314(3) 0.0352(14) Uani 1 1 d . U . . .
H011 H 0.652203 0.427317 0.600456 0.042 Uiso 1 1 calc R . . . .
C012 C 0.9481(4) 0.1519(4) 0.8381(3) 0.0276(12) Uani 1 1 d . U . . .
C013 C 0.9004(4) 0.3050(3) 0.7111(3) 0.0244(12) Uani 1 1 d . U . . .
C014 C 0.9237(4) 0.3329(4) 0.2657(3) 0.0338(14) Uani 1 1 d . U . . .
H014 H 0.942668 0.363555 0.230821 0.041 Uiso 1 1 calc R . . . .
C015 C 0.5329(4) 0.2373(4) 0.7208(3) 0.0283(12) Uani 1 1 d . U . . .
C016 C 0.7441(4) -0.1381(4) 0.9780(3) 0.0346(14) Uani 1 1 d . U . . .
H016 H 0.752555 -0.193932 0.968093 0.042 Uiso 1 1 calc R . . . .
C017 C 0.8411(4) 0.0855(4) 0.8832(3) 0.0290(13) Uani 1 1 d . U . . .
C018 C 0.8458(5) 0.0777(4) 0.6415(3) 0.0399(15) Uani 1 1 d . U . . .
H018 H 0.872420 0.133186 0.655687 0.048 Uiso 1 1 calc R . . . .
C019 C 0.7597(4) 0.3901(4) 0.2610(3) 0.0302(13) Uani 1 1 d . U . . .
C01A C 0.9765(4) 0.2766(4) 0.3086(3) 0.0369(14) Uani 1 1 d . U . . .
H01A H 1.039094 0.261323 0.309279 0.044 Uiso 1 1 calc R . . . .
C01B C 0.8358(4) 0.3376(4) 0.2825(3) 0.0286(12) Uani 1 1 d . U . . .
C01C C 0.7227(4) -0.1155(4) 1.0399(3) 0.0317(13) Uani 1 1 d . U . . .
C01D C 0.5795(4) 0.0488(4) 0.3641(3) 0.0348(14) Uani 1 1 d . U . . .
H01D H 0.645198 0.050109 0.395917 0.042 Uiso 1 1 calc R . . . .
C01E C 0.7994(5) 0.3976(4) 0.5444(3) 0.0404(15) Uani 1 1 d . U . . .
H01E H 0.750748 0.352236 0.526967 0.048 Uiso 1 1 calc R . . . .
C01F C 0.5671(5) 0.3524(4) 0.6452(3) 0.0335(14) Uani 1 1 d . U . . .
H01F H 0.502706 0.369249 0.624926 0.040 Uiso 1 1 calc R . . . .
C01G C 0.5592(4) 0.0938(4) 0.3020(3) 0.0293(13) Uani 1 1 d . U . . .
C01H C 0.5063(4) 0.1274(4) 0.8035(3) 0.0355(14) Uani 1 1 d . U . . .
H01H H 0.436493 0.123642 0.790618 0.043 Uiso 1 1 calc R . . . .
C01I C 0.4629(4) 0.0906(4) 0.2553(3) 0.0344(14) Uani 1 1 d . U . . .
H01I H 0.448045 0.120841 0.212868 0.041 Uiso 1 1 calc R . . . .
C01J C 0.6839(5) 0.3901(4) 0.2921(4) 0.0370(14) Uani 1 1 d . U . . .
C01K C 0.7114(5) -0.0341(4) 1.0542(3) 0.0374(14) Uani 1 1 d . U . . .
H01K H 0.697303 -0.018818 1.096631 0.045 Uiso 1 1 calc R . . . .
C01L C 0.4241(4) 0.2402(4) 0.6873(3) 0.0294(13) Uani 1 1 d . U . . .
C01M C 0.5363(5) 0.2550(4) 0.1930(4) 0.0373(14) Uani 1 1 d . U . . .
H01M H 0.527549 0.277099 0.235499 0.045 Uiso 1 1 calc R . . . .
C01N C 0.9979(4) 0.0910(4) 0.8819(3) 0.0318(14) Uani 1 1 d . U . . .
H01N H 1.064519 0.080468 0.890490 0.038 Uiso 1 1 calc R . . . .
C01O C 0.9212(4) 0.2451(4) 0.3517(3) 0.0317(13) Uani 1 1 d . U . . .
C01P C 0.8493(4) 0.2793(4) 0.9655(3) 0.0372(14) Uani 1 1 d . U . . .
C01Q C 0.7205(5) 0.0249(4) 1.0070(3) 0.0381(15) Uani 1 1 d . U . . .
H01Q H 0.712745 0.080732 1.017460 0.046 Uiso 1 1 calc R . . . .
C01R C 0.8052(5) 0.2776(4) 1.0175(3) 0.0376(15) Uani 1 1 d . U . . .
H01R H 0.742074 0.297347 1.007566 0.045 Uiso 1 1 calc R . . . .
C01S C 0.5044(5) 0.0023(4) 0.3795(4) 0.0421(16) Uani 1 1 d . U . . .
H01S H 0.518304 -0.027189 0.422402 0.050 Uiso 1 1 calc R . . . .
C01T C 0.8580(5) 0.0185(4) 0.6930(3) 0.0435(16) Uani 1 1 d . U . . .
H01T H 0.892799 0.033869 0.742077 0.052 Uiso 1 1 calc R . . . .
C01U C 0.9435(5) 0.5261(4) 0.5931(4) 0.0416(15) Uani 1 1 d . U . . .
H01U H 0.993607 0.570510 0.609869 0.050 Uiso 1 1 calc R . . . .
C01V C 0.8202(4) -0.0617(4) 0.6735(3) 0.0386(15) Uani 1 1 d . U . . .
C01W C 0.8812(4) 0.0571(4) 0.2307(3) 0.0353(14) Uani 1 1 d . U . . .
H01W H 0.931250 0.077026 0.211696 0.042 Uiso 1 1 calc R . . . .
C01X C 0.8912(5) 0.5151(4) 0.5212(4) 0.0389(15) Uani 1 1 d . U . . .
C01Y C 0.9253(4) 0.1877(4) 0.4060(3) 0.0326(13) Uani 1 1 d . U . . .
N7 N 0.7430(6) 0.6452(4) -0.0159(4) 0.0665(19) Uani 1 1 d . U . . .
C020 C 0.6148(5) 0.1666(4) 0.1352(3) 0.0385(15) Uani 1 1 d . U . . .
H020 H 0.659808 0.126252 0.137408 0.046 Uiso 1 1 calc R . . . .
N12 N 0.8453(5) -0.1656(5) 0.7748(4) 0.069(2) Uani 1 1 d . U . . .
C022 C 0.7485(5) 0.5496(4) 0.0894(3) 0.0369(14) Uani 1 1 d . U . . .
C023 C 0.8733(5) -0.0251(4) 0.2474(4) 0.0399(15) Uani 1 1 d . U . . .
H023 H 0.918878 -0.061316 0.241057 0.048 Uiso 1 1 calc R . . . .
C024 C 0.5670(4) 0.0840(4) 0.8543(4) 0.0376(15) Uani 1 1 d . U . . .
H024 H 0.547574 0.045451 0.884034 0.045 Uiso 1 1 calc R . . . .
C025 C 0.6999(5) 0.1636(4) 0.4971(3) 0.0371(14) Uani 1 1 d . U . . .
C026 C 0.7135(4) -0.1765(4) 1.0897(3) 0.0348(14) Uani 1 1 d . U . . .
C027 C 0.9322(4) 0.0498(4) 0.9098(3) 0.0351(14) Uani 1 1 d . U . . .
H027 H 0.945252 0.005383 0.941175 0.042 Uiso 1 1 calc R . . . .
C028 C 0.8182(5) 0.4516(5) 0.4959(3) 0.0443(16) Uani 1 1 d . U . . .
H028 H 0.781328 0.444939 0.446056 0.053 Uiso 1 1 calc R . . . .
C029 C 0.7995(5) -0.0536(4) 0.2731(4) 0.0386(15) Uani 1 1 d . U . . .
H029 H 0.793056 -0.110258 0.283365 0.046 Uiso 1 1 calc R . . . .
C02A C 0.7066(5) 0.4703(4) 0.0748(4) 0.0435(16) Uani 1 1 d . U . . .
H02A H 0.674516 0.449931 0.026534 0.052 Uiso 1 1 calc R . . . .
C02B C 0.9468(5) 0.0982(4) 0.4935(4) 0.0411(15) Uani 1 1 d . U . . .
H02B H 0.974128 0.059598 0.528306 0.049 Uiso 1 1 calc R . . . .
C02C C 0.9906(5) 0.1337(4) 0.4475(4) 0.0414(15) Uani 1 1 d . U . . .
H02C H 1.053208 0.123923 0.444121 0.050 Uiso 1 1 calc R . . . .
C02D C 0.8335(5) -0.1207(5) 0.7291(4) 0.0500(18) Uani 1 1 d . U . . .
N6 N 0.9247(6) 0.6162(5) 0.4291(4) 0.088(3) Uani 1 1 d . U . . .
C02F C 0.5615(5) 0.1943(5) 0.0685(3) 0.0459(17) Uani 1 1 d . U . . .
H02F H 0.570697 0.173293 0.025789 0.055 Uiso 1 1 calc R . . . .
C02G C 0.4814(5) 0.2816(4) 0.1258(4) 0.0474(17) Uani 1 1 d . U . . .
H02G H 0.434333 0.320223 0.122936 0.057 Uiso 1 1 calc R . . . .
C02H C 0.4092(5) -0.0012(5) 0.3325(4) 0.0457(17) Uani 1 1 d . U . . .
H02H H 0.357828 -0.033985 0.342564 0.055 Uiso 1 1 calc R . . . .
C02I C 0.5849(5) 0.3560(4) 0.3556(4) 0.0425(16) Uani 1 1 d . U . . .
C02J C 0.6093(5) 0.4467(4) 0.2777(4) 0.0469(17) Uani 1 1 d . U . . .
H02J H 0.603495 0.491244 0.246541 0.056 Uiso 1 1 calc R . . . .
C02K C 0.7114(5) 0.4196(4) 0.1317(4) 0.0487(18) Uani 1 1 d . U . . .
H02K H 0.681983 0.364324 0.121531 0.058 Uiso 1 1 calc R . . . .
C02L C 0.7681(6) -0.0842(4) 0.6024(4) 0.0523(19) Uani 1 1 d . U . . .
H02L H 0.740909 -0.139663 0.588574 0.063 Uiso 1 1 calc R . . . .
C02M C 0.4953(5) 0.2524(4) 0.0647(4) 0.0466(17) Uani 1 1 d . U . . .
H02M H 0.459537 0.271821 0.019381 0.056 Uiso 1 1 calc R . . . .
C02N C 0.2218(5) 0.2445(4) 0.6195(4) 0.0402(15) Uani 1 1 d . U . . .
H02N H 0.153430 0.247266 0.595753 0.048 Uiso 1 1 calc R . . . .
C02O C 0.5880(5) 0.2506(4) 0.4436(4) 0.0440(16) Uani 1 1 d . U . . .
C02P C 0.7561(6) -0.0254(4) 0.5519(4) 0.0530(19) Uani 1 1 d . U . . .
H02P H 0.719847 -0.040901 0.503077 0.064 Uiso 1 1 calc R . . . .
C02Q C 0.9104(5) 0.5728(5) 0.4699(4) 0.055(2) Uani 1 1 d . U . . .
C02R C 0.3886(4) 0.0429(5) 0.2710(4) 0.0445(17) Uani 1 1 d . U . . .
H02R H 0.322911 0.040561 0.239124 0.053 Uiso 1 1 calc R . . . .
C02S C 0.5223(5) 0.3418(5) 0.8947(4) 0.0543(19) Uani 1 1 d . U . . .
H02S H 0.471725 0.306697 0.903509 0.065 Uiso 1 1 calc R . . . .
C02T C 0.7451(5) 0.6032(4) 0.0312(4) 0.0497(18) Uani 1 1 d . U . . .
C02U C 0.5441(5) 0.3129(4) 0.4016(4) 0.0459(16) Uani 1 1 d . U . . .
C02V C 0.6264(6) 0.1593(4) 0.5317(4) 0.0486(18) Uani 1 1 d . U . . .
H02V H 0.625876 0.126216 0.570938 0.058 Uiso 1 1 calc R . . . .
C02W C 0.5485(6) 0.4257(4) 0.3163(4) 0.0532(19) Uani 1 1 d . U . . .
H02W H 0.492477 0.452334 0.317011 0.064 Uiso 1 1 calc R . . . .
C02X C 0.8503(6) 0.2476(5) 1.0846(4) 0.059(2) Uani 1 1 d . U . . .
H02X H 0.817595 0.246893 1.119745 0.070 Uiso 1 1 calc R . . . .
C02Y C 0.7977(6) 0.5273(4) 0.2157(4) 0.0528(19) Uani 1 1 d . U . . .
H02Y H 0.829203 0.547659 0.264034 0.063 Uiso 1 1 calc R . . . .
C02Z C 0.5576(6) 0.2104(5) 0.4993(4) 0.060(2) Uani 1 1 d . U . . .
H02Z H 0.499666 0.218502 0.510913 0.071 Uiso 1 1 calc R . . . .
C030 C 0.9415(5) 0.2497(6) 0.9823(4) 0.070(2) Uani 1 1 d . U . . .
H030 H 0.975165 0.249525 0.947737 0.084 Uiso 1 1 calc R . . . .
C031 C 0.9395(7) 0.2195(5) 1.1005(5) 0.068(2) Uani 1 1 d . U . . .
H031 H 0.970025 0.199590 1.146727 0.081 Uiso 1 1 calc R . . . .
C032 C 0.7929(6) 0.5789(5) 0.1602(4) 0.066(2) Uani 1 1 d . U . . .
H032 H 0.820279 0.634692 0.170468 0.079 Uiso 1 1 calc R . . . .
C033 C 0.6681(6) 0.4434(5) 0.8709(6) 0.076(3) Uani 1 1 d . U . . .
H033 H 0.718473 0.480158 0.863526 0.091 Uiso 1 1 calc R . . . .
C034 C 0.3746(5) 0.1932(5) 0.6272(5) 0.071(3) Uani 1 1 d . U . . .
H034 H 0.409263 0.157443 0.607172 0.085 Uiso 1 1 calc R . . . .
C03K C 0.3527(9) 0.3104(8) 0.3355(7) 0.037(3) Uani 0.5 1 d . U P A 1
H03K H 0.358547 0.283202 0.293844 0.045 Uiso 0.5 1 calc R . P A 1
C4 C 0.2613(11) 0.3290(9) 0.3358(9) 0.052(3) Uani 0.5 1 d . U P A 1
H4 H 0.205529 0.317059 0.293938 0.062 Uiso 0.5 1 calc R . P A 1
C3 C 0.2506(10) 0.3656(9) 0.3978(8) 0.045(3) Uani 0.5 1 d . U P A 1
H3 H 0.187929 0.378519 0.399057 0.054 Uiso 0.5 1 calc R . P A 1
C03C C 0.3352(13) 0.3826(12) 0.4577(11) 0.052(3) Uani 0.5 1 d . U P A 1
H03C H 0.329612 0.405291 0.501145 0.062 Uiso 0.5 1 calc R . P A 1
C03J C 0.4234(10) 0.3676(9) 0.4549(8) 0.042(3) Uani 0.5 1 d . U P A 1
H03J H 0.479954 0.382654 0.495521 0.050 Uiso 0.5 1 calc R . P A 1
C036 C 0.9846(6) 0.2198(6) 1.0514(5) 0.076(3) Uani 1 1 d . U . . .
H036 H 1.047588 0.199468 1.062918 0.091 Uiso 1 1 calc R . . . .
C038 C 0.2733(5) 0.1958(6) 0.5937(5) 0.076(3) Uani 1 1 d . U . . .
H038 H 0.240679 0.161778 0.551359 0.091 Uiso 1 1 calc R . . . .
C039 C 1.0010(6) 0.5497(5) 0.8841(5) 0.087(3) Uani 1 1 d . U . . .
H03A H 1.042511 0.598772 0.885632 0.104 Uiso 0.5 1 calc R . P B 2
H039 H 1.031406 0.604645 0.895507 0.104 Uiso 0.5 1 calc R . P C 1
C1 C 0.9321(9) 0.5485(4) 0.9203(7) 0.084(5) Uani 0.35 1 d G U P D 2
H1 H 0.926547 0.596652 0.946462 0.101 Uiso 0.35 1 calc R . P D 2
C2 C 0.8715(8) 0.4767(5) 0.9181(6) 0.068(4) Uani 0.35 1 d G U P D 2
H2 H 0.824383 0.475885 0.942801 0.082 Uiso 0.35 1 calc R . P D 2
C037 C 0.8797(5) 0.4063(4) 0.8798(4) 0.0599(19) Uani 1 1 d G U . D .
C1AA C 0.9485(8) 0.4075(5) 0.8437(6) 0.069(4) Uani 0.35 1 d G U P D 2
H1AA H 0.954146 0.359355 0.817481 0.083 Uiso 0.35 1 calc R . P D 2
C0AA C 1.0092(8) 0.4793(6) 0.8458(7) 0.090(5) Uani 0.35 1 d G U P D 2
H0AA H 1.056311 0.480121 0.821141 0.107 Uiso 0.35 1 calc R . P D 2
C03A C 0.5109(6) 0.4234(6) 0.8839(5) 0.074(3) Uani 1 1 d . U . . .
H03B H 0.451528 0.445103 0.883699 0.089 Uiso 1 1 calc R . . . .
C03D C 0.3691(6) 0.2878(7) 0.7132(5) 0.118(5) Uani 1 1 d . U . . .
H03D H 0.400072 0.321516 0.755914 0.142 Uiso 1 1 calc R . . . .
C03F C 0.5837(7) 0.4728(6) 0.8735(7) 0.105(4) Uani 1 1 d . U . . .
H03F H 0.576034 0.529973 0.867818 0.126 Uiso 1 1 calc R . . . .
C03G C 0.2687(7) 0.2888(7) 0.6792(5) 0.115(5) Uani 1 1 d . U . . .
H03G H 0.232699 0.322691 0.699660 0.137 Uiso 1 1 calc R . . . .
C03H C 0.9746(9) 0.4229(8) 0.9294(7) 0.057(3) Uani 0.65 1 d . U P D 1
H03H H 0.997003 0.384500 0.965520 0.069 Uiso 0.65 1 calc R . P D 1
C03I C 0.8557(9) 0.4544(7) 0.8210(6) 0.054(3) Uani 0.65 1 d . U P D 1
H03I H 0.799217 0.438538 0.780550 0.065 Uiso 0.65 1 calc R . P D 1
C03L C 0.9214(9) 0.5342(9) 0.8215(7) 0.067(3) Uani 0.65 1 d . U P D 1
H03L H 0.908576 0.569671 0.782313 0.080 Uiso 0.65 1 calc R . P D 1
C03N C 1.0369(10) 0.4910(8) 0.9292(8) 0.070(3) Uani 0.65 1 d . U P D 1
H03N H 1.103387 0.496414 0.960047 0.084 Uiso 0.65 1 calc R . P D 1
C5AA C 0.3798(9) 0.2957(7) 0.3989(8) 0.097(5) Uani 0.5 1 d . U P E 2
H5AA H 0.375370 0.247633 0.369155 0.116 Uiso 0.5 1 calc R . P E 2
C035 C 0.4681(7) 0.3457(7) 0.4247(6) 0.048(3) Uani 0.5 1 d G U P E 2
C2AA C 0.4746(7) 0.4159(6) 0.4683(5) 0.053(3) Uani 0.5 1 d G U P E 2
H2AA H 0.534870 0.450138 0.485924 0.064 Uiso 0.5 1 calc R . P E 2
C3AA C 0.3929(9) 0.4362(7) 0.4861(6) 0.068(4) Uani 0.5 1 d G U P E 2
H3AA H 0.397326 0.484189 0.515849 0.081 Uiso 0.5 1 calc R . P E 2
C4AA C 0.3046(8) 0.3861(9) 0.4603(8) 0.090(6) Uani 0.5 1 d G U P E 2
H4AA H 0.248803 0.399962 0.472427 0.108 Uiso 0.5 1 calc R . P E 2
C6 C 0.2981(7) 0.3159(9) 0.4167(9) 0.109(5) Uani 0.5 1 d G U P E 2
H6 H 0.237824 0.281684 0.399080 0.131 Uiso 0.5 1 calc R . P E 2
C6AA C 0.4350(10) 0.3298(8) 0.3933(7) 0.029(2) Uani 0.5 1 d . U P A 1

loop_
_atom_site_aniso_label
_atom_site_aniso_U_11
_atom_site_aniso_U_22
_atom_site_aniso_U_33
_atom_site_aniso_U_23
_atom_site_aniso_U_13
_atom_site_aniso_U_12
Co1 0.0256(4) 0.0210(4) 0.0221(4) 0.0009(3) 0.0053(3) 0.0000(3)
Co2 0.0327(5) 0.0276(5) 0.0295(4) -0.0023(3) 0.0165(4) 0.0024(4)
P2 0.0251(8) 0.0249(8) 0.0297(8) 0.0010(6) 0.0129(6) 0.0011(6)
P1 0.0316(8) 0.0298(9) 0.0268(8) -0.0055(7) 0.0138(7) -0.0081(7)
N1 0.031(2) 0.025(3) 0.023(2) 0.0011(19) 0.010(2) 0.004(2)
N2 0.024(2) 0.021(2) 0.033(3) 0.003(2) 0.003(2) -0.0035(19)
N3 0.023(2) 0.026(3) 0.026(3) 0.0004(19) 0.0030(19) -0.0023(19)
N8 0.040(3) 0.026(3) 0.045(3) 0.001(2) 0.027(2) 0.006(2)
N9 0.032(3) 0.031(3) 0.026(3) -0.004(2) 0.011(2) 0.000(2)
N10 0.025(2) 0.025(3) 0.030(3) -0.003(2) 0.010(2) -0.0017(19)
N4 0.027(2) 0.023(2) 0.022(2) -0.0017(19) 0.0049(19) 0.001(2)
N11 0.048(3) 0.025(3) 0.038(3) -0.001(2) 0.026(2) 0.009(2)
N5 0.042(3) 0.046(3) 0.041(3) 0.009(3) 0.010(3) -0.003(3)
C00E 0.027(3) 0.024(3) 0.025(3) -0.008(2) 0.011(2) -0.003(2)
C00F 0.036(3) 0.034(3) 0.018(3) 0.004(2) 0.013(2) 0.014(3)
C00G 0.026(3) 0.026(3) 0.019(3) 0.000(2) 0.003(2) 0.001(2)
C00H 0.040(3) 0.022(3) 0.023(3) 0.001(2) 0.007(3) 0.001(2)
C00I 0.028(3) 0.024(3) 0.032(3) 0.000(2) 0.006(2) -0.002(2)
C00J 0.029(3) 0.022(3) 0.030(3) 0.002(2) 0.001(2) -0.003(2)
C00K 0.036(3) 0.027(3) 0.028(3) 0.003(2) 0.015(3) 0.011(3)
C00L 0.027(3) 0.033(3) 0.037(3) 0.009(3) 0.009(3) 0.002(3)
C00M 0.021(3) 0.027(3) 0.035(3) 0.009(2) 0.002(2) 0.000(2)
C00N 0.030(3) 0.023(3) 0.026(3) -0.004(2) 0.009(2) -0.001(2)
C00O 0.031(3) 0.026(3) 0.025(3) 0.002(2) 0.008(2) 0.006(2)
C00P 0.025(3) 0.032(3) 0.028(3) -0.001(2) 0.009(2) 0.001(2)
C00Q 0.031(3) 0.035(3) 0.022(3) 0.003(2) 0.010(2) 0.004(3)
C00R 0.059(4) 0.025(3) 0.027(3) 0.001(2) 0.018(3) 0.007(3)
C00S 0.035(3) 0.025(3) 0.022(3) 0.000(2) 0.009(2) 0.002(2)
C00T 0.042(3) 0.036(3) 0.024(3) -0.006(2) 0.011(3) 0.003(3)
C00U 0.020(3) 0.031(3) 0.033(3) 0.003(2) 0.009(2) -0.003(2)
C00V 0.028(3) 0.024(3) 0.038(3) -0.001(2) 0.015(3) 0.003(2)
C00W 0.039(3) 0.035(3) 0.028(3) -0.003(2) 0.012(3) 0.002(3)
C00X 0.032(3) 0.041(4) 0.024(3) 0.009(3) 0.005(3) 0.001(3)
C00Y 0.035(3) 0.035(3) 0.029(3) -0.001(3) 0.009(3) 0.004(3)
C00Z 0.036(3) 0.029(3) 0.041(4) 0.000(3) 0.021(3) -0.005(3)
C010 0.024(3) 0.022(3) 0.041(4) 0.009(3) 0.005(3) -0.002(2)
C011 0.045(3) 0.037(4) 0.030(3) 0.016(3) 0.018(3) 0.015(3)
C012 0.025(3) 0.032(3) 0.024(3) 0.001(2) 0.006(2) 0.001(2)
C013 0.032(3) 0.021(3) 0.020(3) 0.000(2) 0.009(2) 0.000(2)
C014 0.023(3) 0.039(4) 0.039(4) -0.004(3) 0.013(3) -0.005(3)
C015 0.032(3) 0.025(3) 0.026(3) 0.001(2) 0.006(2) 0.006(2)
C016 0.029(3) 0.029(3) 0.044(4) 0.007(3) 0.010(3) 0.000(3)
C017 0.026(3) 0.025(3) 0.028(3) 0.002(2) 0.000(2) -0.004(2)
C018 0.043(4) 0.041(4) 0.028(3) -0.002(3) 0.002(3) 0.001(3)
C019 0.031(3) 0.026(3) 0.035(3) -0.002(2) 0.015(3) -0.004(2)
C01A 0.025(3) 0.044(4) 0.040(4) -0.005(3) 0.011(3) -0.002(3)
C01B 0.031(3) 0.029(3) 0.026(3) -0.004(2) 0.012(2) -0.003(2)
C01C 0.021(3) 0.030(3) 0.040(3) 0.006(3) 0.005(3) -0.003(3)
C01D 0.029(3) 0.038(4) 0.039(3) 0.005(3) 0.013(3) 0.000(3)
C01E 0.039(4) 0.048(4) 0.037(3) 0.014(3) 0.014(3) 0.008(3)
C01F 0.035(3) 0.035(3) 0.034(3) 0.009(3) 0.014(3) 0.011(3)
C01G 0.026(3) 0.033(3) 0.031(3) 0.000(2) 0.011(2) 0.001(2)
C01H 0.026(3) 0.027(3) 0.050(4) 0.009(3) 0.007(3) 0.003(3)
C01I 0.027(3) 0.039(4) 0.041(4) 0.009(3) 0.016(3) 0.005(3)
C01J 0.042(3) 0.028(3) 0.050(4) 0.001(3) 0.027(3) 0.003(3)
C01K 0.039(4) 0.032(3) 0.037(4) 0.006(3) 0.008(3) 0.002(3)
C01L 0.028(3) 0.030(3) 0.031(3) 0.004(3) 0.009(2) 0.003(2)
C01M 0.045(4) 0.031(3) 0.040(3) 0.012(3) 0.019(3) 0.006(3)
C01N 0.023(3) 0.035(3) 0.030(3) 0.005(3) -0.003(2) 0.002(3)
C01O 0.020(3) 0.039(3) 0.036(3) -0.007(2) 0.011(2) -0.005(2)
C01P 0.031(3) 0.040(4) 0.033(3) -0.012(3) -0.001(3) 0.008(3)
C01Q 0.045(4) 0.026(3) 0.040(4) 0.001(3) 0.010(3) -0.002(3)
C01R 0.036(3) 0.039(4) 0.028(3) 0.001(3) -0.003(3) 0.002(3)
C01S 0.035(3) 0.053(4) 0.040(4) 0.018(3) 0.016(3) -0.003(3)
C01T 0.040(4) 0.052(4) 0.028(3) -0.002(3) -0.002(3) 0.002(3)
C01U 0.059(4) 0.032(4) 0.044(3) 0.005(3) 0.029(3) 0.009(3)
C01V 0.030(3) 0.045(4) 0.037(3) 0.004(3) 0.006(3) 0.002(3)
C01W 0.030(3) 0.045(4) 0.035(3) 0.000(3) 0.016(3) 0.005(3)
C01X 0.047(4) 0.039(4) 0.045(4) 0.020(3) 0.029(3) 0.025(3)
C01Y 0.022(3) 0.038(4) 0.034(3) -0.003(3) 0.006(2) -0.002(3)
N7 0.099(5) 0.037(4) 0.058(4) 0.010(3) 0.018(4) 0.003(4)
C020 0.033(3) 0.047(4) 0.034(3) -0.002(3) 0.009(3) 0.000(3)
N12 0.060(4) 0.075(5) 0.059(4) 0.031(4) -0.001(3) 0.008(4)
C022 0.041(4) 0.023(3) 0.043(3) 0.000(3) 0.010(3) -0.003(3)
C023 0.039(4) 0.039(4) 0.048(4) -0.002(3) 0.020(3) 0.013(3)
C024 0.032(3) 0.026(3) 0.053(4) 0.012(3) 0.012(3) -0.002(3)
C025 0.048(4) 0.035(4) 0.036(3) 0.000(3) 0.023(3) 0.008(3)
C026 0.033(3) 0.033(3) 0.034(3) 0.000(3) 0.006(3) -0.007(3)
C027 0.024(3) 0.039(4) 0.036(3) 0.010(3) 0.000(3) -0.001(3)
C028 0.042(4) 0.071(5) 0.025(3) 0.013(3) 0.016(3) 0.013(3)
C029 0.048(4) 0.025(3) 0.050(4) 0.002(3) 0.026(3) 0.006(3)
C02A 0.053(4) 0.039(4) 0.035(3) -0.004(3) 0.013(3) -0.009(3)
C02B 0.036(3) 0.044(4) 0.038(4) 0.007(3) 0.004(3) 0.008(3)
C02C 0.026(3) 0.050(4) 0.044(4) 0.000(3) 0.006(3) 0.000(3)
C02D 0.040(4) 0.057(5) 0.045(4) 0.010(3) 0.003(3) 0.001(4)
N6 0.093(5) 0.106(6) 0.111(6) 0.081(5) 0.080(5) 0.066(5)
C02F 0.041(4) 0.066(5) 0.028(3) -0.003(3) 0.010(3) -0.007(3)
C02G 0.052(4) 0.040(4) 0.050(4) 0.020(3) 0.013(3) 0.011(3)
C02H 0.030(3) 0.057(5) 0.054(4) 0.016(3) 0.019(3) -0.003(3)
C02I 0.050(4) 0.032(4) 0.064(4) 0.010(3) 0.040(3) 0.018(3)
C02J 0.061(4) 0.031(4) 0.067(5) 0.015(3) 0.042(4) 0.018(3)
C02K 0.068(5) 0.035(4) 0.040(4) -0.006(3) 0.019(3) -0.018(3)
C02L 0.066(5) 0.034(4) 0.045(4) 0.002(3) 0.004(3) -0.009(3)
C02M 0.043(4) 0.052(4) 0.042(4) 0.016(3) 0.011(3) -0.008(3)
C02N 0.027(3) 0.046(4) 0.043(4) 0.009(3) 0.003(3) 0.012(3)
C02O 0.059(4) 0.039(4) 0.052(4) 0.006(3) 0.041(3) 0.020(3)
C02P 0.077(5) 0.044(4) 0.025(3) -0.006(3) 0.003(3) -0.011(4)
C02Q 0.051(4) 0.069(5) 0.066(5) 0.041(4) 0.038(4) 0.038(4)
C02R 0.022(3) 0.070(5) 0.043(4) 0.021(3) 0.011(3) -0.002(3)
C02S 0.032(3) 0.089(5) 0.035(4) -0.006(4) 0.003(3) 0.002(4)
C02T 0.056(4) 0.035(4) 0.048(4) -0.001(3) 0.004(4) -0.001(3)
C02U 0.057(4) 0.040(4) 0.061(4) 0.011(3) 0.044(3) 0.021(3)
C02V 0.072(5) 0.043(4) 0.050(4) 0.009(3) 0.045(4) 0.013(4)
C02W 0.061(5) 0.038(4) 0.081(5) 0.016(4) 0.047(4) 0.021(3)
C02X 0.052(4) 0.065(5) 0.041(4) 0.017(4) -0.006(3) -0.012(4)
C02Y 0.070(5) 0.036(4) 0.041(4) 0.002(3) 0.008(4) -0.018(4)
C02Z 0.075(5) 0.052(5) 0.081(6) 0.021(4) 0.061(5) 0.027(4)
C030 0.043(4) 0.110(7) 0.040(4) -0.035(4) -0.010(3) 0.029(4)
C031 0.074(5) 0.048(5) 0.054(5) -0.006(4) -0.018(4) 0.009(4)
C032 0.094(6) 0.031(4) 0.053(4) 0.003(3) 0.004(4) -0.025(4)
C033 0.056(5) 0.039(4) 0.131(8) 0.029(5) 0.027(5) 0.009(4)
C034 0.029(3) 0.093(6) 0.082(6) -0.057(5) 0.007(3) 0.015(4)
C03K 0.035(4) 0.038(5) 0.041(4) 0.002(4) 0.015(3) 0.006(4)
C4 0.043(4) 0.053(5) 0.060(5) -0.003(4) 0.018(4) 0.007(4)
C3 0.038(4) 0.047(5) 0.055(5) 0.008(4) 0.021(4) 0.013(4)
C03C 0.049(5) 0.059(5) 0.055(5) 0.002(4) 0.025(4) 0.016(4)
C03J 0.040(4) 0.049(5) 0.043(4) -0.001(4) 0.019(4) 0.011(4)
C036 0.056(5) 0.085(6) 0.060(5) -0.022(5) -0.024(4) 0.036(5)
C038 0.032(4) 0.088(6) 0.090(6) -0.051(5) -0.004(4) 0.011(4)
C039 0.085(4) 0.079(4) 0.090(4) 0.017(3) 0.022(3) -0.007(3)
C1 0.082(6) 0.074(6) 0.090(7) 0.005(5) 0.020(5) 0.001(4)
C2 0.070(6) 0.058(5) 0.071(6) -0.001(4) 0.016(4) 0.004(4)
C037 0.076(5) 0.052(4) 0.055(4) -0.009(3) 0.031(4) -0.012(4)
C1AA 0.065(6) 0.074(6) 0.070(6) 0.013(4) 0.027(4) -0.002(4)
C0AA 0.086(6) 0.090(6) 0.093(7) 0.013(4) 0.031(5) -0.003(4)
C03A 0.042(4) 0.079(5) 0.095(7) -0.039(5) 0.010(4) 0.023(4)
C03D 0.062(5) 0.150(9) 0.099(7) -0.098(7) -0.043(5) 0.071(6)
C03F 0.056(5) 0.045(5) 0.193(11) -0.007(6) 0.009(6) 0.018(4)
C03G 0.059(5) 0.172(10) 0.089(7) -0.074(7) -0.020(5) 0.078(6)
C03H 0.053(4) 0.058(4) 0.061(4) -0.005(4) 0.021(3) -0.007(4)
C03I 0.066(4) 0.047(4) 0.052(4) -0.007(3) 0.021(3) 0.004(3)
C03L 0.065(5) 0.078(5) 0.068(4) 0.009(4) 0.039(4) -0.009(4)
C03N 0.067(5) 0.066(5) 0.076(5) 0.001(4) 0.024(4) -0.001(4)
C5AA 0.056(8) 0.074(10) 0.168(14) -0.019(10) 0.047(9) 0.006(7)
C035 0.050(5) 0.051(5) 0.053(5) 0.004(4) 0.027(4) 0.011(4)
C2AA 0.073(8) 0.061(8) 0.038(7) 0.014(6) 0.026(7) 0.041(7)
C3AA 0.083(9) 0.074(9) 0.061(9) 0.032(7) 0.031(7) 0.057(7)
C4AA 0.076(9) 0.086(11) 0.132(13) 0.034(9) 0.057(11) 0.053(8)
C6 0.064(8) 0.098(11) 0.178(13) -0.001(10) 0.056(9) 0.012(8)
C6AA 0.030(5) 0.024(6) 0.040(6) 0.004(5) 0.020(4) -0.001(5)

loop_
_atom_type_symbol
_atom_type_description
_atom_type_scat_dispersion_real
_atom_type_scat_dispersion_imag
_atom_type_scat_source
C C 0.0033 0.0016 'International Tables Vol C Tables 4.2.6.8 and 6.1.1.4'
H H 0.0000 0.0000 'International Tables Vol C Tables 4.2.6.8 and 6.1.1.4'
Co Co 0.3494 0.9721 'International Tables Vol C Tables 4.2.6.8 and 6.1.1.4'
N N 0.0061 0.0033 'International Tables Vol C Tables 4.2.6.8 and 6.1.1.4'
P P 0.1023 0.0942 'International Tables Vol C Tables 4.2.6.8 and 6.1.1.4'

loop_
_geom_angle_atom_site_label_1
_geom_angle_atom_site_label_2
_geom_angle_atom_site_label_3
_geom_angle
_geom_angle_site_symmetry_1
_geom_angle_site_symmetry_3
_geom_angle_publ_flag
N1 Co1 P1 97.92(15) . . ?
N2 Co1 P1 94.95(15) . . ?
N2 Co1 N1 94.8(2) . . ?
N3 Co1 P1 99.57(15) . . ?
N3 Co1 N1 161.4(2) . . ?
N3 Co1 N2 89.9(2) . . ?
N4 Co1 P1 100.89(14) . . ?
N4 Co1 N1 89.9(2) . . ?
N4 Co1 N2 162.7(2) . . ?
N4 Co1 N3 80.8(2) . . ?
N8 Co2 P2 98.17(16) . . ?
N9 Co2 P2 99.24(15) . . ?
N9 Co2 N8 161.0(2) . . ?
N9 Co2 N11 89.7(2) . . ?
N10 Co2 P2 94.78(14) . . ?
N10 Co2 N8 90.4(2) . . ?
N10 Co2 N9 80.5(2) . . ?
N10 Co2 N11 161.8(2) . . ?
N11 Co2 P2 101.91(16) . . ?
N11 Co2 N8 94.3(2) . . ?
C00E P2 Co2 112.46(18) . . ?
C00E P2 C00U 104.7(3) . . ?
C00E P2 C01G 106.1(3) . . ?
C00U P2 Co2 117.11(19) . . ?
C00U P2 C01G 102.6(3) . . ?
C01G P2 Co2 112.77(19) . . ?
C00H P1 Co1 114.28(19) . . ?
C00H P1 C01P 105.3(3) . . ?
C01P P1 Co1 112.8(2) . . ?
C037 P1 Co1 116.7(2) . . ?
C037 P1 C00H 105.7(3) . . ?
C037 P1 C01P 100.6(3) . . ?
C00K N1 Co1 127.4(4) . . ?
C00K N1 C00O 106.4(5) . . ?
C00O N1 Co1 125.4(4) . . ?
C00I N2 Co1 125.8(4) . . ?
C00I N2 C010 107.2(4) . . ?
C010 N2 Co1 126.7(4) . . ?
C012 N3 Co1 118.2(4) . . ?
C012 N3 C017 108.5(5) . . ?
C017 N3 Co1 133.3(4) . . ?
C01J N8 Co2 126.6(4) . . ?
C01J N8 C02I 106.7(5) . . ?
C02I N8 Co2 126.4(4) . . ?
C00Y N9 Co2 133.4(4) . . ?
C01Y N9 Co2 117.9(4) . . ?
C01Y N9 C00Y 108.7(5) . . ?
C01B N10 Co2 132.8(4) . . ?
C01O N10 Co2 118.4(4) . . ?
C01O N10 C01B 108.3(5) . . ?
C00G N4 Co1 118.2(4) . . ?
C00G N4 C013 108.2(4) . . ?
C013 N4 Co1 133.6(4) . . ?
C025 N11 Co2 127.7(4) . . ?
C025 N11 C02O 107.0(5) . . ?
C02O N11 Co2 125.0(4) . . ?
C00N C00E P2 118.3(4) . . ?
C00Z C00E P2 122.6(4) . . ?
C00Z C00E C00N 119.0(5) . . ?
C00R C00F C00S 120.6(5) . . ?
C01E C00F C00R 118.2(6) . . ?
C01E C00F C00S 121.2(6) . . ?
N4 C00G C00P 109.3(5) . . ?
N4 C00G C012 111.5(5) . . ?
C00P C00G C012 138.8(5) . . ?
C00X C00H P1 120.6(5) . . ?
C033 C00H P1 122.0(5) . . ?
C033 C00H C00X 117.4(6) . . ?
N2 C00I C01H 108.3(5) . . ?
C015 C00I N2 124.0(5) . . ?
C015 C00I C01H 127.6(5) . . ?
C010 C00J C00M 118.6(5) . . ?
C017 C00J C00M 118.5(5) . . ?
C017 C00J C010 122.8(5) . . ?
N1 C00K C00S 124.7(5) . . ?
N1 C00K C011 109.0(5) . . ?
C00S C00K C011 126.3(5) . . ?
C016 C00L C00M 121.4(6) . . ?
C00L C00M C00J 120.9(6) . . ?
C01Q C00M C00J 121.2(5) . . ?
C01Q C00M C00L 117.9(6) . . ?
C01W C00N C00E 120.4(5) . . ?
N1 C00O C015 123.5(5) . . ?
N1 C00O C01F 108.8(5) . . ?
C015 C00O C01F 127.6(5) . . ?
C00Q C00P C00G 107.1(5) . . ?
C00P C00Q C013 107.1(5) . . ?
C01U C00R C00F 120.5(6) . . ?
C00K C00S C00F 118.6(5) . . ?
C013 C00S C00F 119.0(5) . . ?
C013 C00S C00K 122.4(5) . . ?
C00Y C00T C00W 118.4(6) . . ?
C00Y C00T C025 122.7(6) . . ?
C025 C00T C00W 118.9(5) . . ?
C01M C00U P2 118.8(5) . . ?
C020 C00U P2 122.7(5) . . ?
C020 C00U C01M 118.1(6) . . ?
C02K C00V C019 120.0(5) . . ?
C02K C00V C02Y 118.2(6) . . ?
C02Y C00V C019 121.8(6) . . ?
C018 C00W C00T 121.2(6) . . ?
C018 C00W C02P 117.8(6) . . ?
C02P C00W C00T 120.9(5) . . ?
C02S C00X C00H 120.9(7) . . ?
N9 C00Y C02B 107.0(5) . . ?
C00T C00Y N9 120.3(6) . . ?
C00T C00Y C02B 132.5(6) . . ?
C00E C00Z C029 120.0(6) . . ?
N2 C010 C00J 125.0(5) . . ?
N2 C010 C024 108.2(5) . . ?
C00J C010 C024 126.4(5) . . ?
C01F C011 C00K 107.8(5) . . ?
N3 C012 C00G 111.1(5) . . ?
N3 C012 C01N 108.9(5) . . ?
C01N C012 C00G 140.0(5) . . ?
N4 C013 C00Q 108.2(5) . . ?
N4 C013 C00S 120.4(5) . . ?
C00S C013 C00Q 131.2(5) . . ?
C01A C014 C01B 107.7(6) . . ?
C00I C015 C00O 124.9(5) . . ?
C00I C015 C01L 117.5(5) . . ?
C00O C015 C01L 117.5(5) . . ?
C00L C016 C01C 119.0(6) . . ?
N3 C017 C00J 119.8(5) . . ?
N3 C017 C027 107.5(5) . . ?
C00J C017 C027 132.6(6) . . ?
C00W C018 C01T 120.4(6) . . ?
C01B C019 C00V 119.1(5) . . ?
C01B C019 C01J 122.6(6) . . ?
C01J C019 C00V 118.3(5) . . ?
C014 C01A C01O 107.7(6) . . ?
N10 C01B C014 108.0(5) . . ?
N10 C01B C019 119.2(5) . . ?
C019 C01B C014 132.6(6) . . ?
C016 C01C C026 120.3(6) . . ?
C01K C01C C016 120.2(6) . . ?
C01K C01C C026 119.5(6) . . ?
C01S C01D C01G 120.3(6) . . ?
C00F C01E C028 121.9(6) . . ?
C011 C01F C00O 108.0(5) . . ?
C01D C01G P2 117.9(4) . . ?
C01I C01G P2 122.7(5) . . ?
C01I C01G C01D 119.3(5) . . ?
C024 C01H C00I 108.4(5) . . ?
C02R C01I C01G 119.7(6) . . ?
N8 C01J C019 125.8(6) . . ?
N8 C01J C02J 108.4(5) . . ?
C019 C01J C02J 125.7(6) . . ?
C01Q C01K C01C 119.9(6) . . ?
C034 C01L C015 120.1(6) . . ?
C034 C01L C03D 115.6(6) . . ?
C03D C01L C015 124.3(6) . . ?
C00U C01M C02G 120.8(6) . . ?
C027 C01N C012 107.4(5) . . ?
N10 C01O C01A 108.4(5) . . ?
N10 C01O C01Y 110.7(5) . . ?
C01A C01O C01Y 140.9(6) . . ?
C01R C01P P1 123.7(5) . . ?
C01R C01P C030 117.4(6) . . ?
C030 C01P P1 118.9(6) . . ?
C01K C01Q C00M 121.5(6) . . ?
C01P C01R C02X 121.5(7) . . ?
C02H C01S C01D 119.9(6) . . ?
C01V C01T C018 120.6(6) . . ?
C01X C01U C00R 119.7(6) . . ?
C01T C01V C02D 118.5(6) . . ?
C01T C01V C02L 120.0(6) . . ?
C02L C01V C02D 121.5(6) . . ?
C00N C01W C023 120.2(6) . . ?
C01U C01X C028 121.1(6) . . ?
C01U C01X C02Q 120.3(7) . . ?
C028 C01X C02Q 118.6(6) . . ?
N9 C01Y C01O 111.9(5) . . ?
N9 C01Y C02C 108.9(5) . . ?
C02C C01Y C01O 139.2(6) . . ?
C00U C020 C02F 121.0(6) . . ?
C02A C022 C02T 119.9(6) . . ?
C02A C022 C032 119.7(6) . . ?
C032 C022 C02T 120.3(6) . . ?
C029 C023 C01W 119.4(6) . . ?
C01H C024 C010 107.9(6) . . ?
N11 C025 C00T 125.1(6) . . ?
N11 C025 C02V 108.8(6) . . ?
C00T C025 C02V 126.1(6) . . ?
N5 C026 C01C 179.7(8) . . ?
C01N C027 C017 107.7(5) . . ?
C01X C028 C01E 118.6(6) . . ?
C023 C029 C00Z 121.0(6) . . ?
C022 C02A C02K 119.0(6) . . ?
C02C C02B C00Y 108.3(6) . . ?
C02B C02C C01Y 107.1(6) . . ?
N12 C02D C01V 177.9(8) . . ?
C02M C02F C020 119.9(6) . . ?
C02M C02G C01M 120.2(7) . . ?
C02R C02H C01S 120.1(6) . . ?
N8 C02I C02U 123.7(6) . . ?
N8 C02I C02W 109.7(6) . . ?
C02U C02I C02W 126.6(6) . . ?
C02W C02J C01J 108.3(6) . . ?
C00V C02K C02A 122.1(6) . . ?
C02P C02L C01V 119.1(6) . . ?
C02G C02M C02F 120.0(6) . . ?
C03G C02N C038 117.6(7) . . ?
N11 C02O C02Z 108.0(6) . . ?
C02U C02O N11 124.7(6) . . ?
C02U C02O C02Z 127.2(6) . . ?
C02L C02P C00W 122.1(6) . . ?
N6 C02Q C01X 178.6(10) . . ?
C02H C02R C01I 120.7(6) . . ?
C03A C02S C00X 119.5(7) . . ?
N7 C02T C022 179.0(9) . . ?
C02I C02U C035 120.9(7) . . ?
C02I C02U C6AA 114.7(7) . . ?
C02O C02U C02I 123.8(6) . . ?
C02O C02U C035 113.0(7) . . ?
C02O C02U C6AA 120.8(7) . . ?
C02Z C02V C025 108.4(6) . . ?
C02J C02W C02I 106.8(6) . . ?
C031 C02X C01R 120.8(8) . . ?
C00V C02Y C032 120.7(7) . . ?
C02V C02Z C02O 107.8(6) . . ?
C01P C030 C036 119.1(8) . . ?
C036 C031 C02X 119.6(8) . . ?
C02Y C032 C022 120.3(6) . . ?
C03F C033 C00H 120.6(8) . . ?
C01L C034 C038 121.5(7) . . ?
C6AA C03K C4 121.7(13) . . ?
C03K C4 C3 120.0(14) . . ?
C4 C3 C03C 117.8(14) . . ?
C03J C03C C3 121.0(16) . . ?
C03C C03J C6AA 121.7(14) . . ?
C031 C036 C030 121.6(8) . . ?
C02N C038 C034 121.5(7) . . ?
C1 C039 C0AA 120.0 . . ?
C03N C039 C03L 123.0(10) . . ?
C2 C1 C039 120.0 . . ?
C037 C2 C1 120.0 . . ?
C2 C037 P1 116.9(5) . . ?
C2 C037 C1AA 120.0 . . ?
C1AA C037 P1 123.1(5) . . ?
C03H C037 P1 126.9(7) . . ?
C03I C037 P1 115.7(7) . . ?
C03I C037 C03H 116.5(9) . . ?
C037 C1AA C0AA 120.0 . . ?
C1AA C0AA C039 120.0 . . ?
C03F C03A C02S 119.8(8) . . ?
C01L C03D C03G 121.8(7) . . ?
C03A C03F C033 121.8(9) . . ?
C02N C03G C03D 122.0(8) . . ?
C03N C03H C037 124.2(12) . . ?
C037 C03I C03L 119.4(10) . . ?
C039 C03L C03I 114.0(11) . . ?
C039 C03N C03H 117.6(12) . . ?
C035 C5AA C6 120.0 . . ?
C5AA C035 C02U 111.3(8) . . ?
C2AA C035 C02U 128.7(8) . . ?
C2AA C035 C5AA 120.0 . . ?
C035 C2AA C3AA 120.0 . . ?
C4AA C3AA C2AA 120.0 . . ?
C6 C4AA C3AA 120.0 . . ?
C4AA C6 C5AA 120.0 . . ?
C03K C6AA C02U 128.0(11) . . ?
C03K C6AA C03J 117.7(12) . . ?
C03J C6AA C02U 114.2(11) . . ?

loop_
_geom_bond_atom_site_label_1
_geom_bond_atom_site_label_2
_geom_bond_distance
_geom_bond_site_symmetry_2
_geom_bond_publ_flag
Co1 P1 2.1912(17) . ?
Co1 N1 1.887(5) . ?
Co1 N2 1.885(5) . ?
Co1 N3 1.868(5) . ?
Co1 N4 1.863(5) . ?
Co2 P2 2.2040(17) . ?
Co2 N8 1.880(5) . ?
Co2 N9 1.867(5) . ?
Co2 N10 1.865(5) . ?
Co2 N11 1.878(5) . ?
P2 C00E 1.828(6) . ?
P2 C00U 1.830(6) . ?
P2 C01G 1.830(6) . ?
P1 C00H 1.828(6) . ?
P1 C01P 1.832(7) . ?
P1 C037 1.787(6) . ?
N1 C00K 1.388(7) . ?
N1 C00O 1.389(7) . ?
N2 C00I 1.390(7) . ?
N2 C010 1.397(7) . ?
N3 C012 1.364(7) . ?
N3 C017 1.382(7) . ?
N8 C01J 1.381(8) . ?
N8 C02I 1.386(8) . ?
N9 C00Y 1.386(8) . ?
N9 C01Y 1.361(7) . ?
N10 C01B 1.377(7) . ?
N10 C01O 1.365(7) . ?
N4 C00G 1.363(7) . ?
N4 C013 1.382(7) . ?
N11 C025 1.395(8) . ?
N11 C02O 1.399(8) . ?
N5 C026 1.150(8) . ?
C00E C00N 1.395(8) . ?
C00E C00Z 1.383(8) . ?
C00F C00R 1.392(8) . ?
C00F C00S 1.497(8) . ?
C00F C01E 1.373(8) . ?
C00G C00P 1.423(8) . ?
C00G C012 1.427(8) . ?
C00H C00X 1.383(8) . ?
C00H C033 1.379(9) . ?
C00I C015 1.388(8) . ?
C00I C01H 1.427(8) . ?
C00J C00M 1.487(8) . ?
C00J C010 1.404(8) . ?
C00J C017 1.397(8) . ?
C00K C00S 1.416(8) . ?
C00K C011 1.421(8) . ?
C00L C00M 1.400(8) . ?
C00L C016 1.380(8) . ?
C00M C01Q 1.382(8) . ?
C00N C01W 1.383(8) . ?
C00O C015 1.395(8) . ?
C00O C01F 1.421(8) . ?
C00P C00Q 1.384(8) . ?
C00Q C013 1.433(8) . ?
C00R C01U 1.380(9) . ?
C00S C013 1.395(8) . ?
C00T C00W 1.490(9) . ?
C00T C00Y 1.374(8) . ?
C00T C025 1.406(9) . ?
C00U C01M 1.386(8) . ?
C00U C020 1.384(8) . ?
C00V C019 1.491(8) . ?
C00V C02K 1.368(9) . ?
C00V C02Y 1.373(8) . ?
C00W C018 1.379(8) . ?
C00W C02P 1.391(9) . ?
C00X C02S 1.382(9) . ?
C00Y C02B 1.421(9) . ?
C00Z C029 1.391(9) . ?
C010 C024 1.432(8) . ?
C011 C01F 1.351(8) . ?
C012 C01N 1.411(8) . ?
C014 C01A 1.365(9) . ?
C014 C01B 1.412(8) . ?
C015 C01L 1.497(8) . ?
C016 C01C 1.394(9) . ?
C017 C027 1.425(8) . ?
C018 C01T 1.391(9) . ?
C019 C01B 1.407(8) . ?
C019 C01J 1.409(8) . ?
C01A C01O 1.412(8) . ?
C01C C01K 1.381(9) . ?
C01C C026 1.435(9) . ?
C01D C01G 1.398(8) . ?
C01D C01S 1.385(8) . ?
C01E C028 1.383(9) . ?
C01G C01I 1.392(8) . ?
C01H C024 1.353(8) . ?
C01I C02R 1.387(8) . ?
C01J C02J 1.434(9) . ?
C01K C01Q 1.374(9) . ?
C01L C034 1.347(9) . ?
C01L C03D 1.351(10) . ?
C01M C02G 1.401(9) . ?
C01N C027 1.373(8) . ?
C01O C01Y 1.421(9) . ?
C01P C01R 1.363(9) . ?
C01P C030 1.390(9) . ?
C01R C02X 1.389(9) . ?
C01S C02H 1.382(9) . ?
C01T C01V 1.367(9) . ?
C01U C01X 1.370(9) . ?
C01V C02D 1.445(10) . ?
C01V C02L 1.381(9) . ?
C01W C023 1.387(9) . ?
C01X C028 1.372(10) . ?
C01X C02Q 1.466(9) . ?
C01Y C02C 1.412(9) . ?
N7 C02T 1.154(9) . ?
C020 C02F 1.394(9) . ?
N12 C02D 1.148(9) . ?
C022 C02A 1.362(9) . ?
C022 C02T 1.443(10) . ?
C022 C032 1.384(10) . ?
C023 C029 1.367(9) . ?
C025 C02V 1.427(9) . ?
C02A C02K 1.389(9) . ?
C02B C02C 1.369(9) . ?
N6 C02Q 1.134(9) . ?
C02F C02M 1.381(10) . ?
C02G C02M 1.359(10) . ?
C02H C02R 1.379(9) . ?
C02I C02U 1.398(9) . ?
C02I C02W 1.423(9) . ?
C02J C02W 1.357(9) . ?
C02L C02P 1.373(10) . ?
C02N C038 1.323(10) . ?
C02N C03G 1.313(10) . ?
C02O C02U 1.383(9) . ?
C02O C02Z 1.450(9) . ?
C02S C03A 1.362(12) . ?
C02U C035 1.445(9) . ?
C02U C6AA 1.572(14) . ?
C02V C02Z 1.352(10) . ?
C02X C031 1.341(11) . ?
C02Y C032 1.377(10) . ?
C030 C036 1.415(12) . ?
C031 C036 1.323(13) . ?
C033 C03F 1.357(12) . ?
C034 C038 1.400(10) . ?
C03K C4 1.375(18) . ?
C03K C6AA 1.362(19) . ?
C4 C3 1.40(2) . ?
C3 C03C 1.40(2) . ?
C03C C03J 1.33(2) . ?
C03J C6AA 1.408(18) . ?
C039 C1 1.3900 . ?
C039 C0AA 1.3900 . ?
C039 C03L 1.389(15) . ?
C039 C03N 1.336(15) . ?
C1 C2 1.3900 . ?
C2 C037 1.3900 . ?
C037 C1AA 1.3900 . ?
C037 C03H 1.402(13) . ?
C037 C03I 1.375(13) . ?
C1AA C0AA 1.3900 . ?
C03A C03F 1.337(13) . ?
C03D C03G 1.386(11) . ?
C03H C03N 1.368(17) . ?
C03I C03L 1.540(17) . ?
C5AA C035 1.3900 . ?
C5AA C6 1.3900 . ?
C035 C2AA 1.3900 . ?
C2AA C3AA 1.3900 . ?
C3AA C4AA 1.3900 . ?
C4AA C6 1.3900 . ?

loop_
_platon_squeeze_void_nr
_platon_squeeze_void_average_x
_platon_squeeze_void_average_y
_platon_squeeze_void_average_z
_platon_squeeze_void_volume
_platon_squeeze_void_count_electrons
_platon_squeeze_void_content
1 0.282 0.338 0.185 56 7 ' '
2 0.500 1.000 0.000 19 0 ' '
3 0.718 0.662 0.815 57 7 ' '
